data_7248585
loop_
_publ_author_name
'Chen, Qiang'
'Zhao, Chenzhu'
'Li, Xusheng'
'Liu, Hua'
'Chen, Jiao'
'Li, Quanquan'
'Liu, Ping'
'Wang, Yaoyu'

_publ_section_title
;
 Accelerating interfacial charge transfer and photocatalytic activity of a
 Z-scheme Zn-MOF/GO heterojunction towards the removal of Cr(vi) and
 methylene blue
;
_journal_issue 23
_journal_name_full CrystEngComm
_journal_page_first 3054
_journal_page_last 3061
_journal_paper_doi 10.1039/D4CE00324A
_journal_volume 26
_journal_year 2024
_chemical_formula_moiety 'C48 H28 N8 O18 Zn3, 3(H2 O)'
_chemical_formula_sum 'C48 H34 N8 O21 Zn3'
_chemical_formula_weight 1254.94
_space_group_crystal_system monoclinic
_space_group_IT_number 15
_space_group_name_Hall '-C 2yc'
_space_group_name_H-M_alt 'C 1 2/c 1'
_atom_sites_solution_hydrogens mixed
_atom_sites_solution_primary dual
_audit_creation_date 2023-03-20
_audit_creation_method
;
Olex2 1.5
(compiled 2022.04.07 svn.rca3783a0 for OlexSys, GUI svn.r6498)
;
_audit_update_record
;
2024-03-08 deposited with the CCDC.	2024-05-06 downloaded from the CCDC.
;
_cell_angle_alpha 90
_cell_angle_beta 94.535(2)
_cell_angle_gamma 90
_cell_formula_units_Z 4
_cell_length_a 14.3702(8)
_cell_length_b 13.3514(8)
_cell_length_c 24.3154(14)
_cell_measurement_reflns_used 9371
_cell_measurement_temperature 100.00
_cell_measurement_theta_max 54.772
_cell_measurement_theta_min 3.938
_cell_volume 4650.6(5)
_computing_cell_refinement 'SAINT V8.40B (?, 2016)'
_computing_data_reduction 'SAINT V8.40B (?, 2016)'
_computing_molecular_graphics 'Olex2 1.5 (Dolomanov et al., 2009)'
_computing_publication_material 'Olex2 1.5 (Dolomanov et al., 2009)'
_computing_structure_refinement 'SHELXL 2018/3 (Sheldrick, 2015)'
_computing_structure_solution 'SHELXT 2014/5 (Sheldrick, 2014)'
_diffrn_ambient_temperature 100.00
_diffrn_measured_fraction_theta_full 1.000
_diffrn_measured_fraction_theta_max 0.997
_diffrn_measurement_device_type Bruker
_diffrn_radiation_type GaK\a
_diffrn_radiation_wavelength 1.34138
_diffrn_reflns_av_R_equivalents 0.0436
_diffrn_reflns_av_unetI/netI 0.0262
_diffrn_reflns_Laue_measured_fraction_full 1.000
_diffrn_reflns_Laue_measured_fraction_max 0.997
_diffrn_reflns_limit_h_max 17
_diffrn_reflns_limit_h_min -16
_diffrn_reflns_limit_k_max 15
_diffrn_reflns_limit_k_min -16
_diffrn_reflns_limit_l_max 23
_diffrn_reflns_limit_l_min -29
_diffrn_reflns_number 31249
_diffrn_reflns_point_group_measured_fraction_full 1.000
_diffrn_reflns_point_group_measured_fraction_max 0.997
_diffrn_reflns_theta_full 53.594
_diffrn_reflns_theta_max 54.898
_diffrn_reflns_theta_min 3.172
_diffrn_source_current 2.86
_diffrn_source_power 0.1997996
_diffrn_source_voltage 69.86
_exptl_absorpt_coefficient_mu 1.743
_exptl_absorpt_correction_T_max 0.7508
_exptl_absorpt_correction_T_min 0.6110
_exptl_absorpt_correction_type multi-scan
_exptl_absorpt_process_details
;
SADABS-2016/2 (Bruker,2016/2) was used for absorption correction.
wR2(int) was 0.1671 before and 0.0594 after correction.
The Ratio of minimum to maximum transmission is 0.8138.
The \l/2 correction factor is Not present.
;
_exptl_crystal_colour colourless
_exptl_crystal_colour_primary colourless
_exptl_crystal_density_diffrn 1.792
_exptl_crystal_description block
_exptl_crystal_F_000 2544
_refine_diff_density_max 0.474
_refine_diff_density_min -0.529
_refine_diff_density_rms 0.082
_refine_ls_extinction_method none
_refine_ls_goodness_of_fit_ref 1.039
_refine_ls_hydrogen_treatment constr
_refine_ls_matrix_type full
_refine_ls_number_parameters 368
_refine_ls_number_reflns 4398
_refine_ls_number_restraints 1
_refine_ls_restrained_S_all 1.039
_refine_ls_R_factor_all 0.0355
_refine_ls_R_factor_gt 0.0300
_refine_ls_shift/su_max 0.002
_refine_ls_shift/su_mean 0.000
_refine_ls_structure_factor_coef Fsqd
_refine_ls_weighting_details 'w=1/[\s^2^(Fo^2^)+(0.0323P)^2^+13.2386P] where P=(Fo^2^+2Fc^2^)/3'
_refine_ls_weighting_scheme calc
_refine_ls_wR_factor_gt 0.0757
_refine_ls_wR_factor_ref 0.0788
_reflns_Friedel_coverage 0.000
_reflns_number_gt 3965
_reflns_number_total 4398
_reflns_threshold_expression 'I > 2\s(I)'
_cod_data_source_file d4ce00324a2.cif
_cod_data_source_block 20230318el_0m
_cod_depositor_comments 'Adding full bibliography for 7248585.cif.'
_cod_database_code 7248585
_shelx_shelxl_version_number 2018/3
_shelx_space_group_comment
;
The symmetry employed for this shelxl refinement is uniquely defined
by the following loop, which should always be used as a source of
symmetry information in preference to the above space-group names.
They are only intended as comments.
;
_olex2_refinement_description
;
1. Fixed Uiso
 At 1.2 times of:
  All C(H) groups
 At 1.5 times of:
  All O(H,H) groups
2. Restrained distances
 H9A-O4_$1
 2.1 with sigma of 0.02
3. Others
 Fixed Sof: H9A(0.5) H9B(0.5)
4.a Free rotating group:
 O5(H5A,H5B), O9(H9A,H9B)
4.b Aromatic/amide H refined with riding coordinates:
 C2(H2), C3(H3), C5(H5), C9(H9), C11(H11), C12(H12), C13(H13), C14(H14),
 C16(H16), C17(H17), C18(H18), C19(H19), C21(H21), C23(H23)
;
_olex2_submission_special_instructions 'No special instructions were received'

loop_
_space_group_symop_operation_xyz
'x, y, z'
'-x, y, -z+1/2'
'x+1/2, y+1/2, z'
'-x+1/2, y+1/2, -z+1/2'
'-x, -y, -z'
'x, -y, z-1/2'
'-x+1/2, -y+1/2, -z'
'x+1/2, -y+1/2, z-1/2'

loop_
_atom_site_label
_atom_site_type_symbol
_atom_site_fract_x
_atom_site_fract_y
_atom_site_fract_z
_atom_site_U_iso_or_equiv
_atom_site_adp_type
_atom_site_occupancy
_atom_site_site_symmetry_order
_atom_site_calc_flag
_atom_site_refinement_flags_posn
_atom_site_refinement_flags_adp
_atom_site_refinement_flags_occupancy
_atom_site_disorder_assembly
_atom_site_disorder_group
Zn1 Zn 0.500000 0.86228(3) 0.750000 0.01202(11) Uani 1 2 d S T P . .
Zn2 Zn 0.44145(2) 0.34233(2) 0.55393(2) 0.01321(10) Uani 1 1 d . . . . .
O1 O 0.56432(10) 0.86050(10) 0.67467(6) 0.0134(3) Uani 1 1 d . . . . .
O2 O 0.39791(11) 0.74114(13) 0.47117(6) 0.0228(4) Uani 1 1 d . . . . .
O3 O 0.45080(12) 0.23709(13) 0.60952(6) 0.0242(4) Uani 1 1 d . . . . .
O4 O 0.41589(10) 0.74749(11) 0.71465(5) 0.0150(3) Uani 1 1 d . . . . .
O6 O 0.52948(10) 0.70493(11) 0.52104(5) 0.0150(3) Uani 1 1 d . . . . .
O7 O 0.40005(11) 0.54200(13) 0.61317(8) 0.0289(4) Uani 1 1 d . . . . .
O8 O 0.59442(10) -0.02825(11) 0.78385(5) 0.0152(3) Uani 1 1 d . . . . .
O10 O 0.51796(11) 0.45449(12) 0.58148(6) 0.0197(3) Uani 1 1 d . . . . .
O11 O 0.40126(11) 0.25383(12) 0.69391(6) 0.0210(3) Uani 1 1 d . . . . .
N1 N 0.59086(12) 0.76740(13) 0.66317(6) 0.0123(4) Uani 1 1 d . . . . .
N2 N 0.38247(12) 0.77092(13) 0.66331(7) 0.0134(4) Uani 1 1 d . . . . .
N3 N 0.30413(12) 0.37431(14) 0.53430(7) 0.0145(4) Uani 1 1 d . . . . .
N4 N 0.60661(12) 0.03839(13) 0.74352(7) 0.0131(4) Uani 1 1 d . . . . .
C1 C 0.53805(14) 0.10568(15) 0.73072(8) 0.0114(4) Uani 1 1 d . . . . .
C2 C 0.68488(15) 0.03403(17) 0.71610(9) 0.0164(4) Uani 1 1 d . . . . .
H2 H 0.734477 -0.009645 0.728289 0.020 Uiso 1 1 calc R U . . .
C3 C 0.67957(15) 0.73907(17) 0.67787(8) 0.0150(4) Uani 1 1 d . . . . .
H3 H 0.722437 0.785863 0.694983 0.018 Uiso 1 1 calc R U . . .
C4 C 0.39858(14) 0.76745(16) 0.56683(8) 0.0127(4) Uani 1 1 d . . . . .
C5 C 0.02838(15) 0.47565(17) 0.48435(9) 0.0167(4) Uani 1 1 d . . . . .
H5 H 0.006637 0.463777 0.447001 0.020 Uiso 1 1 calc R U . . .
C6 C 0.52774(14) 0.70327(16) 0.63732(8) 0.0121(4) Uani 1 1 d . . . . .
C7 C 0.45672(15) 0.22467(16) 0.66157(8) 0.0160(4) Uani 1 1 d . . . . .
C8 C 0.55388(15) 0.60450(16) 0.62880(8) 0.0135(4) Uani 1 1 d . . . . .
C9 C 0.18394(16) 0.41248(18) 0.46375(9) 0.0189(5) Uani 1 1 d . . . . .
H9 H 0.164898 0.416502 0.425505 0.023 Uiso 1 1 calc R U . . .
C10 C 0.43459(14) 0.74736(15) 0.62069(8) 0.0122(4) Uani 1 1 d . . . . .
C11 C 0.69192(15) 0.09342(17) 0.67043(9) 0.0178(5) Uani 1 1 d . . . . .
H11 H 0.747538 0.093125 0.651753 0.021 Uiso 1 1 calc R U . . .
C12 C 0.31186(15) 0.81331(16) 0.55872(9) 0.0155(4) Uani 1 1 d . . . . .
H12 H 0.286878 0.828389 0.522319 0.019 Uiso 1 1 calc R U . . .
C13 C 0.29800(15) 0.81492(17) 0.65565(9) 0.0164(4) Uani 1 1 d . . . . .
H13 H 0.263850 0.830444 0.686440 0.020 Uiso 1 1 calc R U . . .
C14 C 0.70807(15) 0.64316(17) 0.66821(8) 0.0172(5) Uani 1 1 d . . . . .
H14 H 0.770881 0.623780 0.677761 0.021 Uiso 1 1 calc R U . . .
C15 C 0.48246(15) 0.52855(16) 0.60566(8) 0.0154(4) Uani 1 1 d . . . . .
C16 C 0.26144(15) 0.83727(16) 0.60308(9) 0.0175(5) Uani 1 1 d . . . . .
H16 H 0.202216 0.868820 0.597302 0.021 Uiso 1 1 calc R U . . .
C17 C 0.64459(15) 0.57467(17) 0.64441(8) 0.0159(4) Uani 1 1 d . . . . .
H17 H 0.663172 0.507390 0.638801 0.019 Uiso 1 1 calc R U . . .
C18 C 0.24413(15) 0.39755(17) 0.57209(8) 0.0160(4) Uani 1 1 d . . . . .
H18 H 0.265077 0.392343 0.610027 0.019 Uiso 1 1 calc R U . . .
C19 C 0.27276(15) 0.38078(18) 0.48085(8) 0.0183(5) Uani 1 1 d . . . . .
H19 H 0.313667 0.362683 0.453656 0.022 Uiso 1 1 calc R U . . .
C20 C 0.44513(15) 0.73586(15) 0.51570(8) 0.0137(4) Uani 1 1 d . . . . .
C21 C 0.15402(15) 0.42845(17) 0.55851(8) 0.0160(4) Uani 1 1 d . . . . .
H21 H 0.113711 0.442792 0.586634 0.019 Uiso 1 1 calc R U . . .
C22 C 0.53959(15) 0.16154(16) 0.68256(8) 0.0140(4) Uani 1 1 d . . . . .
C23 C 0.61746(16) 0.15378(16) 0.65174(8) 0.0170(5) Uani 1 1 d . . . . .
H23 H 0.619340 0.189728 0.618125 0.020 Uiso 1 1 calc R U . . .
C24 C 0.12201(15) 0.43866(16) 0.50273(8) 0.0147(4) Uani 1 1 d . . . . .
O5 O 0.36343(13) 0.39907(14) 0.76901(8) 0.0323(4) Uani 1 1 d G . . . .
H5A H 0.375218 0.351513 0.746140 0.048 Uiso 1 1 d G U . . .
H5B H 0.405231 0.444651 0.764091 0.048 Uiso 1 1 d G U . . .
O9 O 0.500000 0.55412(19) 0.750000 0.0312(6) Uani 1 2 d GS T P . .
H9A H 0.519066 0.607252 0.768311 0.047 Uiso 0.5 1 d DG U P . .
H9B H 0.451192 0.574120 0.729478 0.047 Uiso 0.5 1 d G U P . .

loop_
_atom_site_aniso_label
_atom_site_aniso_U_11
_atom_site_aniso_U_22
_atom_site_aniso_U_33
_atom_site_aniso_U_23
_atom_site_aniso_U_13
_atom_site_aniso_U_12
Zn1 0.0145(2) 0.0124(2) 0.0092(2) 0.000 0.00130(16) 0.000
Zn2 0.01317(17) 0.01708(18) 0.00928(15) -0.00140(11) 0.00023(11) 0.00182(12)
O1 0.0170(8) 0.0115(7) 0.0118(7) -0.0017(5) 0.0019(6) -0.0009(6)
O2 0.0178(8) 0.0380(10) 0.0120(7) -0.0031(7) -0.0020(6) 0.0019(7)
O3 0.0299(9) 0.0265(9) 0.0152(7) 0.0058(7) -0.0046(7) -0.0004(7)
O4 0.0188(8) 0.0178(8) 0.0084(6) 0.0003(6) 0.0011(6) -0.0020(6)
O6 0.0129(8) 0.0215(8) 0.0106(7) -0.0022(6) 0.0014(5) 0.0037(6)
O7 0.0171(9) 0.0224(9) 0.0482(11) -0.0144(8) 0.0090(8) -0.0049(7)
O8 0.0190(8) 0.0158(8) 0.0104(7) 0.0031(6) -0.0004(6) -0.0005(6)
O10 0.0196(8) 0.0184(8) 0.0209(8) -0.0081(6) -0.0002(6) 0.0019(7)
O11 0.0180(8) 0.0240(9) 0.0207(8) 0.0009(7) -0.0011(6) 0.0030(7)
N1 0.0147(9) 0.0144(9) 0.0081(8) -0.0005(6) 0.0019(7) -0.0012(7)
N2 0.0140(9) 0.0146(9) 0.0116(8) -0.0017(7) 0.0007(7) -0.0028(7)
N3 0.0145(9) 0.0168(9) 0.0123(8) -0.0012(7) 0.0017(7) 0.0007(7)
N4 0.0149(9) 0.0126(9) 0.0114(8) -0.0009(7) -0.0014(7) -0.0020(7)
C1 0.0116(10) 0.0117(10) 0.0104(9) -0.0021(8) -0.0017(8) -0.0012(8)
C2 0.0132(11) 0.0167(11) 0.0192(10) -0.0054(8) -0.0001(8) 0.0006(9)
C3 0.0119(10) 0.0245(12) 0.0085(9) 0.0003(8) 0.0000(7) -0.0034(9)
C4 0.0122(10) 0.0122(10) 0.0135(9) -0.0033(8) -0.0001(8) -0.0025(8)
C5 0.0145(11) 0.0198(11) 0.0154(10) -0.0022(8) -0.0004(8) -0.0015(9)
C6 0.0128(10) 0.0166(11) 0.0071(9) 0.0002(8) 0.0016(7) -0.0009(8)
C7 0.0182(11) 0.0134(11) 0.0155(10) 0.0027(8) -0.0034(9) -0.0039(9)
C8 0.0167(11) 0.0159(11) 0.0084(9) 0.0000(8) 0.0031(8) 0.0002(9)
C9 0.0188(11) 0.0258(12) 0.0120(10) -0.0019(9) 0.0002(8) 0.0018(10)
C10 0.0111(10) 0.0112(10) 0.0145(9) -0.0036(8) 0.0016(8) -0.0024(8)
C11 0.0165(11) 0.0186(12) 0.0187(10) -0.0046(9) 0.0047(9) -0.0038(9)
C12 0.0146(11) 0.0136(11) 0.0175(10) -0.0023(8) -0.0033(8) -0.0009(9)
C13 0.0128(11) 0.0173(11) 0.0198(10) -0.0069(9) 0.0050(8) -0.0024(9)
C14 0.0142(11) 0.0274(13) 0.0101(9) 0.0017(8) 0.0003(8) 0.0035(9)
C15 0.0196(12) 0.0146(11) 0.0123(9) -0.0004(8) 0.0017(8) 0.0011(9)
C16 0.0141(11) 0.0148(11) 0.0234(11) -0.0063(9) -0.0006(9) 0.0009(9)
C17 0.0193(11) 0.0178(11) 0.0109(9) 0.0008(8) 0.0031(8) 0.0031(9)
C18 0.0174(11) 0.0196(12) 0.0110(9) 0.0002(8) 0.0009(8) -0.0013(9)
C19 0.0168(11) 0.0262(12) 0.0120(10) -0.0024(9) 0.0025(8) 0.0040(9)
C20 0.0147(11) 0.0118(10) 0.0146(10) -0.0005(8) 0.0007(8) -0.0012(8)
C21 0.0148(11) 0.0193(11) 0.0144(10) -0.0022(8) 0.0051(8) -0.0003(9)
C22 0.0167(11) 0.0135(11) 0.0114(9) -0.0013(8) -0.0022(8) -0.0033(9)
C23 0.0214(12) 0.0176(11) 0.0120(10) -0.0007(8) 0.0018(8) -0.0048(9)
C24 0.0123(11) 0.0147(11) 0.0170(10) -0.0022(8) 0.0000(8) -0.0018(8)
O5 0.0301(10) 0.0264(10) 0.0425(11) -0.0044(8) 0.0155(8) -0.0023(8)
O9 0.0398(16) 0.0291(14) 0.0253(13) 0.000 0.0071(11) 0.000

loop_
_atom_type_symbol
_atom_type_description
_atom_type_scat_dispersion_real
_atom_type_scat_dispersion_imag
_atom_type_scat_source
C C 0.0137 0.0067 'International Tables Vol C Tables 4.2.6.8 and 6.1.1.4'
H H 0.0000 0.0000 'International Tables Vol C Tables 4.2.6.8 and 6.1.1.4'
N N 0.0241 0.0134 'International Tables Vol C Tables 4.2.6.8 and 6.1.1.4'
O O 0.0389 0.0241 'International Tables Vol C Tables 4.2.6.8 and 6.1.1.4'
Zn Zn -2.7473 0.5279 'International Tables Vol C Tables 4.2.6.8 and 6.1.1.4'

loop_
_geom_angle_atom_site_label_1
_geom_angle_atom_site_label_2
_geom_angle_atom_site_label_3
_geom_angle
_geom_angle_site_symmetry_1
_geom_angle_site_symmetry_3
_geom_angle_publ_flag
O1 Zn1 O1 178.71(8) . 2_656 ?
O1 Zn1 O8 91.95(5) 2_656 2_666 ?
O1 Zn1 O8 88.94(5) . 2_666 ?
O1 Zn1 O8 88.95(5) 2_656 1_565 ?
O1 Zn1 O8 91.95(5) . 1_565 ?
O4 Zn1 O1 85.06(5) . . ?
O4 Zn1 O1 93.99(5) . 2_656 ?
O4 Zn1 O1 85.06(5) 2_656 2_656 ?
O4 Zn1 O1 93.99(5) 2_656 . ?
O4 Zn1 O4 85.90(8) . 2_656 ?
O4 Zn1 O8 90.82(6) . 2_666 ?
O4 Zn1 O8 175.39(6) 2_656 2_666 ?
O4 Zn1 O8 90.82(6) 2_656 1_565 ?
O4 Zn1 O8 175.39(6) . 1_565 ?
O8 Zn1 O8 92.64(8) 1_565 2_666 ?
O3 Zn2 O6 113.35(7) . 5_666 ?
O3 Zn2 N3 109.04(7) . . ?
O6 Zn2 N3 96.92(6) 5_666 . ?
O10 Zn2 O3 108.08(7) . . ?
O10 Zn2 O6 113.76(6) . 5_666 ?
O10 Zn2 N3 115.45(7) . . ?
N1 O1 Zn1 110.06(11) . . ?
C7 O3 Zn2 141.26(15) . . ?
N2 O4 Zn1 111.39(11) . . ?
C20 O6 Zn2 105.88(12) . 5_666 ?
N4 O8 Zn1 106.83(11) . 1_545 ?
C15 O10 Zn2 121.28(14) . . ?
O1 N1 C3 118.96(17) . . ?
O1 N1 C6 119.34(17) . . ?
C3 N1 C6 121.70(18) . . ?
O4 N2 C10 118.49(17) . . ?
O4 N2 C13 118.91(17) . . ?
C13 N2 C10 122.59(18) . . ?
C18 N3 Zn2 123.32(14) . . ?
C19 N3 Zn2 118.97(14) . . ?
C19 N3 C18 117.49(18) . . ?
O8 N4 C1 118.22(16) . . ?
O8 N4 C2 119.45(17) . . ?
C1 N4 C2 122.29(18) . . ?
N4 C1 C1 114.29(16) . 2_656 ?
N4 C1 C22 119.41(18) . . ?
C22 C1 C1 126.10(19) . 2_656 ?
N4 C2 H2 120.3 . . ?
N4 C2 C11 119.4(2) . . ?
C11 C2 H2 120.3 . . ?
N1 C3 H3 119.8 . . ?
N1 C3 C14 120.3(2) . . ?
C14 C3 H3 119.8 . . ?
C10 C4 C20 124.10(19) . . ?
C12 C4 C10 118.69(19) . . ?
C12 C4 C20 117.06(18) . . ?
C5 C5 H5 117.3 5_566 . ?
C5 C5 C24 125.4(3) 5_566 . ?
C24 C5 H5 117.3 . . ?
N1 C6 C8 119.09(19) . . ?
N1 C6 C10 115.33(18) . . ?
C8 C6 C10 125.59(19) . . ?
O3 C7 C22 113.37(19) . . ?
O11 C7 O3 126.9(2) . . ?
O11 C7 C22 119.62(18) . . ?
C6 C8 C15 120.37(19) . . ?
C17 C8 C6 119.4(2) . . ?
C17 C8 C15 120.17(19) . . ?
C19 C9 H9 120.1 . . ?
C19 C9 C24 119.85(19) . . ?
C24 C9 H9 120.1 . . ?
N2 C10 C4 118.95(19) . . ?
N2 C10 C6 114.91(17) . . ?
C4 C10 C6 126.13(18) . . ?
C2 C11 H11 120.1 . . ?
C2 C11 C23 119.7(2) . . ?
C23 C11 H11 120.1 . . ?
C4 C12 H12 119.6 . . ?
C16 C12 C4 120.7(2) . . ?
C16 C12 H12 119.6 . . ?
N2 C13 H13 120.1 . . ?
N2 C13 C16 119.77(19) . . ?
C16 C13 H13 120.1 . . ?
C3 C14 H14 120.2 . . ?
C3 C14 C17 119.5(2) . . ?
C17 C14 H14 120.2 . . ?
O7 C15 O10 127.4(2) . . ?
O7 C15 C8 118.66(19) . . ?
O10 C15 C8 113.87(19) . . ?
C12 C16 H16 120.4 . . ?
C13 C16 C12 119.3(2) . . ?
C13 C16 H16 120.4 . . ?
C8 C17 H17 120.1 . . ?
C14 C17 C8 119.9(2) . . ?
C14 C17 H17 120.1 . . ?
N3 C18 H18 118.4 . . ?
N3 C18 C21 123.22(19) . . ?
C21 C18 H18 118.4 . . ?
N3 C19 C9 122.9(2) . . ?
N3 C19 H19 118.5 . . ?
C9 C19 H19 118.5 . . ?
O2 C20 O6 124.02(19) . . ?
O2 C20 C4 117.11(18) . . ?
O6 C20 C4 118.87(17) . . ?
C18 C21 H21 120.3 . . ?
C18 C21 C24 119.46(19) . . ?
C24 C21 H21 120.3 . . ?
C1 C22 C7 121.21(19) . . ?
C1 C22 C23 118.6(2) . . ?
C23 C22 C7 120.12(18) . . ?
C11 C23 C22 119.8(2) . . ?
C11 C23 H23 120.1 . . ?
C22 C23 H23 120.1 . . ?
C9 C24 C5 119.71(19) . . ?
C9 C24 C21 117.0(2) . . ?
C21 C24 C5 123.28(19) . . ?
H5A O5 H5B 104.6 . . ?
H9A O9 H9A 70.8 . 2_656 ?
H9A O9 H9B 41.4 . 2_656 ?
H9A O9 H9B 104.5 . . ?
H9A O9 H9B 104.5 2_656 2_656 ?
H9B O9 H9A 41.4 . 2_656 ?
H9B O9 H9B 144.3 . 2_656 ?

loop_
_geom_bond_atom_site_label_1
_geom_bond_atom_site_label_2
_geom_bond_distance
_geom_bond_site_symmetry_2
_geom_bond_publ_flag
Zn1 O1 2.1161(14) 2_656 ?
Zn1 O1 2.1160(14) . ?
Zn1 O4 2.0938(15) 2_656 ?
Zn1 O4 2.0938(15) . ?
Zn1 O8 2.1161(15) 1_565 ?
Zn1 O8 2.1161(15) 2_666 ?
Zn2 O3 1.9469(16) . ?
Zn2 O6 2.0041(14) 5_666 ?
Zn2 O10 1.9452(16) . ?
Zn2 N3 2.0384(18) . ?
O1 N1 1.336(2) . ?
O2 C20 1.234(2) . ?
O3 C7 1.272(3) . ?
O4 N2 1.339(2) . ?
O6 C20 1.277(3) . ?
O7 C15 1.226(3) . ?
O8 N4 1.346(2) . ?
O10 C15 1.277(3) . ?
O11 C7 1.226(3) . ?
N1 C3 1.351(3) . ?
N1 C6 1.364(3) . ?
N2 C10 1.363(3) . ?
N2 C13 1.348(3) . ?
N3 C18 1.345(3) . ?
N3 C19 1.344(3) . ?
N4 C1 1.351(3) . ?
N4 C2 1.353(3) . ?
C1 C1 1.496(4) 2_656 ?
C1 C22 1.390(3) . ?
C2 H2 0.9500 . ?
C2 C11 1.375(3) . ?
C3 H3 0.9500 . ?
C3 C14 1.370(3) . ?
C4 C10 1.396(3) . ?
C4 C12 1.389(3) . ?
C4 C20 1.517(3) . ?
C5 C5 1.329(4) 5_566 ?
C5 H5 0.9500 . ?
C5 C24 1.469(3) . ?
C6 C8 1.391(3) . ?
C6 C10 1.489(3) . ?
C7 C22 1.514(3) . ?
C8 C15 1.519(3) . ?
C8 C17 1.387(3) . ?
C9 H9 0.9500 . ?
C9 C19 1.377(3) . ?
C9 C24 1.395(3) . ?
C11 H11 0.9500 . ?
C11 C23 1.387(3) . ?
C12 H12 0.9500 . ?
C12 C16 1.384(3) . ?
C13 H13 0.9500 . ?
C13 C16 1.376(3) . ?
C14 H14 0.9500 . ?
C14 C17 1.386(3) . ?
C16 H16 0.9500 . ?
C17 H17 0.9500 . ?
C18 H18 0.9500 . ?
C18 C21 1.374(3) . ?
C19 H19 0.9500 . ?
C21 H21 0.9500 . ?
C21 C24 1.404(3) . ?
C22 C23 1.399(3) . ?
C23 H23 0.9500 . ?
O5 H5A 0.8695 . ?
O5 H5B 0.8700 . ?
O9 H9A 0.8702 . ?
O9 H9A 0.87(4) 2_656 ?
O9 H9B 0.87(3) 2_656 ?
O9 H9B 0.8700 . ?

loop_
_geom_torsion_atom_site_label_1
_geom_torsion_atom_site_label_2
_geom_torsion_atom_site_label_3
_geom_torsion_atom_site_label_4
_geom_torsion
_geom_torsion_site_symmetry_1
_geom_torsion_site_symmetry_2
_geom_torsion_site_symmetry_3
_geom_torsion_site_symmetry_4
_geom_torsion_publ_flag
Zn1 O1 N1 C3 -95.30(17) . . . . ?
Zn1 O1 N1 C6 84.24(17) . . . . ?
Zn1 O4 N2 C10 88.11(18) . . . . ?
Zn1 O4 N2 C13 -93.21(18) . . . . ?
Zn1 O8 N4 C1 76.22(17) 1_545 . . . ?
Zn1 O8 N4 C2 -101.66(17) 1_545 . . . ?
Zn2 O3 C7 O11 58.0(4) . . . . ?
Zn2 O3 C7 C22 -125.8(2) . . . . ?
Zn2 O6 C20 O2 -5.3(3) 5_666 . . . ?
Zn2 O6 C20 C4 174.05(15) 5_666 . . . ?
Zn2 O10 C15 O7 -2.7(3) . . . . ?
Zn2 O10 C15 C8 174.89(12) . . . . ?
Zn2 N3 C18 C21 173.51(17) . . . . ?
Zn2 N3 C19 C9 -172.81(18) . . . . ?
O1 N1 C3 C14 177.93(17) . . . . ?
O1 N1 C6 C8 -175.69(16) . . . . ?
O1 N1 C6 C10 4.1(2) . . . . ?
O3 C7 C22 C1 -152.7(2) . . . . ?
O3 C7 C22 C23 23.4(3) . . . . ?
O4 N2 C10 C4 177.21(17) . . . . ?
O4 N2 C10 C6 -4.0(3) . . . . ?
O4 N2 C13 C16 -178.37(19) . . . . ?
O8 N4 C1 C1 8.1(2) . . . 2_656 ?
O8 N4 C1 C22 -167.05(17) . . . . ?
O8 N4 C2 C11 171.71(18) . . . . ?
O11 C7 C22 C1 23.8(3) . . . . ?
O11 C7 C22 C23 -160.0(2) . . . . ?
N1 C3 C14 C17 -1.5(3) . . . . ?
N1 C6 C8 C15 173.55(17) . . . . ?
N1 C6 C8 C17 -3.0(3) . . . . ?
N1 C6 C10 N2 -69.3(2) . . . . ?
N1 C6 C10 C4 109.5(2) . . . . ?
N2 C13 C16 C12 0.6(3) . . . . ?
N3 C18 C21 C24 -1.3(3) . . . . ?
N4 C1 C22 C7 169.62(18) . . . . ?
N4 C1 C22 C23 -6.6(3) . . . . ?
N4 C2 C11 C23 -2.7(3) . . . . ?
C1 N4 C2 C11 -6.1(3) . . . . ?
C1 C1 C22 C7 -4.9(3) 2_656 . . . ?
C1 C1 C22 C23 178.87(18) 2_656 . . . ?
C1 C22 C23 C11 -1.8(3) . . . . ?
C2 N4 C1 C1 -174.06(18) . . . 2_656 ?
C2 N4 C1 C22 10.8(3) . . . . ?
C2 C11 C23 C22 6.4(3) . . . . ?
C3 N1 C6 C8 3.8(3) . . . . ?
C3 N1 C6 C10 -176.39(17) . . . . ?
C3 C14 C17 C8 2.3(3) . . . . ?
C4 C12 C16 C13 -0.2(3) . . . . ?
C5 C5 C24 C9 -163.3(3) 5_566 . . . ?
C5 C5 C24 C21 16.2(4) 5_566 . . . ?
C6 N1 C3 C14 -1.6(3) . . . . ?
C6 C8 C15 O7 -26.3(3) . . . . ?
C6 C8 C15 O10 155.91(18) . . . . ?
C6 C8 C17 C14 0.0(3) . . . . ?
C7 C22 C23 C11 -178.07(19) . . . . ?
C8 C6 C10 N2 110.5(2) . . . . ?
C8 C6 C10 C4 -70.8(3) . . . . ?
C10 N2 C13 C16 0.3(3) . . . . ?
C10 C4 C12 C16 -1.0(3) . . . . ?
C10 C4 C20 O2 166.5(2) . . . . ?
C10 C4 C20 O6 -13.0(3) . . . . ?
C10 C6 C8 C15 -6.2(3) . . . . ?
C10 C6 C8 C17 177.28(18) . . . . ?
C12 C4 C10 N2 1.7(3) . . . . ?
C12 C4 C10 C6 -177.0(2) . . . . ?
C12 C4 C20 O2 -9.2(3) . . . . ?
C12 C4 C20 O6 171.42(19) . . . . ?
C13 N2 C10 C4 -1.4(3) . . . . ?
C13 N2 C10 C6 177.42(19) . . . . ?
C15 C8 C17 C14 -176.57(18) . . . . ?
C17 C8 C15 O7 150.2(2) . . . . ?
C17 C8 C15 O10 -27.6(3) . . . . ?
C18 N3 C19 C9 1.9(3) . . . . ?
C18 C21 C24 C5 -177.1(2) . . . . ?
C18 C21 C24 C9 2.5(3) . . . . ?
C19 N3 C18 C21 -0.9(3) . . . . ?
C19 C9 C24 C5 178.0(2) . . . . ?
C19 C9 C24 C21 -1.6(3) . . . . ?
C20 C4 C10 N2 -173.82(18) . . . . ?
C20 C4 C10 C6 7.5(3) . . . . ?
C20 C4 C12 C16 174.90(19) . . . . ?
C24 C9 C19 N3 -0.6(4) . . . . ?
